data_1507350
loop_
_publ_author_name
'Wang, Yong'
'Schill, Brenden D.'
'Arif, Atta M.'
'West, F. G.'

_publ_section_title
;
 Formal intermolecular 4 + 4 approach to cyclooctanoids: 4 + 3 capture of
 the Nazarov oxyallyl intermediate with simple 1,3-dienes.
;
_journal_issue 15
_journal_name_full 'Organic letters'
_journal_page_first 2747
_journal_page_last 2750
_journal_paper_doi 10.1021/ol034985b
_journal_volume 5
_journal_year 2003
_chemical_formula_sum 'C24 H26 O'
_chemical_formula_weight 330.45
_space_group_IT_number 14
_symmetry_cell_setting monoclinic
_symmetry_space_group_name_Hall '-P 2ybc'
_symmetry_space_group_name_H-M 'P 1 21/c 1'
_atom_sites_solution_hydrogens geom
_atom_sites_solution_primary direct
_atom_sites_solution_secondary difmap
_audit_creation_method 'manual editing of SHELXL template'
_cell_angle_alpha 90.00
_cell_angle_beta 100.637(2)
_cell_angle_gamma 90.00
_cell_formula_units_Z 4
_cell_length_a 11.7960(4)
_cell_length_b 10.0080(4)
_cell_length_c 16.2016(4)
_cell_measurement_reflns_used 3810
_cell_measurement_temperature 200(1)
_cell_measurement_theta_max 29.131
_cell_measurement_theta_min 1.018
_cell_volume 1879.80(11)
_computing_cell_refinement DENZO-SMN
_computing_data_collection 'Nonius COLLECT'
_computing_data_reduction DENZO-SMN
_computing_molecular_graphics 'WinGX, Ortep3'
_computing_structure_refinement 'SHELXL-97 (Sheldrick, 1997)'
_computing_structure_solution SIR97
_diffrn_ambient_temperature 200(1)
_diffrn_measured_fraction_theta_full 0.957
_diffrn_measured_fraction_theta_max 0.908
_diffrn_measurement_device_type 'Nonius KappaCCD Diffractometer'
_diffrn_measurement_method 'Phi plus Omega scan'
_diffrn_radiation_monochromator graphite
_diffrn_radiation_source 'fine-focus sealed tube'
_diffrn_radiation_type MoK\a
_diffrn_radiation_wavelength 0.71073
_diffrn_reflns_av_R_equivalents 0.0297
_diffrn_reflns_av_sigmaI/netI 0.0520
_diffrn_reflns_limit_h_max 14
_diffrn_reflns_limit_h_min -15
_diffrn_reflns_limit_k_max 13
_diffrn_reflns_limit_k_min -13
_diffrn_reflns_limit_l_max 19
_diffrn_reflns_limit_l_min -19
_diffrn_reflns_number 7559
_diffrn_reflns_theta_full 27.50
_diffrn_reflns_theta_max 29.12
_diffrn_reflns_theta_min 3.11
_exptl_absorpt_coefficient_mu 0.069
_exptl_absorpt_correction_T_max 0.9924
_exptl_absorpt_correction_T_min 0.9829
_exptl_absorpt_correction_type multi-scan
_exptl_absorpt_process_details 'DENZO-SMN (Otwinowski & Minor, 1997)'
_exptl_crystal_colour colorless
_exptl_crystal_density_diffrn 1.168
_exptl_crystal_density_method 'not measured'
_exptl_crystal_description prism
_exptl_crystal_F_000 712
_exptl_crystal_size_max 0.25
_exptl_crystal_size_mid 0.18
_exptl_crystal_size_min 0.11
_refine_diff_density_max 0.306
_refine_diff_density_min -0.197
_refine_diff_density_rms 0.038
_refine_ls_extinction_coef 0.033(5)
_refine_ls_extinction_expression Fc^*^=kFc[1+0.001xFc^2^\l^3^/sin(2\q)]^-1/4^
_refine_ls_extinction_method SHELXL
_refine_ls_goodness_of_fit_ref 1.037
_refine_ls_hydrogen_treatment mixed
_refine_ls_matrix_type full
_refine_ls_number_parameters 331
_refine_ls_number_reflns 4587
_refine_ls_number_restraints 0
_refine_ls_restrained_S_all 1.037
_refine_ls_R_factor_all 0.1079
_refine_ls_R_factor_gt 0.0621
_refine_ls_shift/su_max 0.000
_refine_ls_shift/su_mean 0.000
_refine_ls_structure_factor_coef Fsqd
_refine_ls_weighting_details 'calc w=1/[\s^2^(Fo^2^)+(0.0676P)^2^+0.5790P] where P=(Fo^2^+2Fc^2^)/3'
_refine_ls_weighting_scheme calc
_refine_ls_wR_factor_gt 0.1481
_refine_ls_wR_factor_ref 0.1764
_reflns_number_gt 2854
_reflns_number_total 4587
_reflns_threshold_expression I>2\s(I)
_cod_data_source_file ol034985bsi20030602_052314.cif
_cod_data_source_block compound(4a)
_cod_depositor_comments
;
The following automatic conversions were performed:

'_exptl_absorpt_correction_type' value 'Multi-scan' changed to
'multi-scan' according to
/home/saulius/struct/CIF-dictionaries/cif_core.dic dictionary named
'cif_core.dic' version 2.4.1 from 2010-06-29.

Automatic conversion script
Id: cif_fix_values 1715 2011-07-08 13:25:40Z adriana 
;
_cod_original_sg_symbol_H-M 'P 21/c'
_cod_database_code 1507350

loop_
_symmetry_equiv_pos_as_xyz
'x, y, z'
'-x, y+1/2, -z+1/2'
'-x, -y, -z'
'x, -y-1/2, z-1/2'

loop_
_atom_site_label
_atom_site_type_symbol
_atom_site_fract_x
_atom_site_fract_y
_atom_site_fract_z
_atom_site_U_iso_or_equiv
_atom_site_adp_type
_atom_site_occupancy
_atom_site_symmetry_multiplicity
_atom_site_calc_flag
O1 O 1.05566(13) 0.2864(2) 0.24439(10) 0.0819(6) Uani 1 1 d
C1 C 0.90760(16) 0.2317(2) 0.12447(12) 0.0473(5) Uani 1 1 d
C2 C 0.8571(2) 0.3649(2) 0.08547(16) 0.0576(6) Uani 1 1 d
C3 C 0.8017(2) 0.4694(2) 0.1331(2) 0.0770(8) Uani 1 1 d
C4 C 0.7948(3) 0.4761(3) 0.2161(3) 0.0919(11) Uani 1 1 d
C5 C 0.8310(3) 0.3832(3) 0.2883(2) 0.0857(9) Uani 1 1 d
C6 C 0.86203(18) 0.2428(2) 0.26709(13) 0.0582(6) Uani 1 1 d
C7 C 0.75973(15) 0.1758(2) 0.20576(11) 0.0425(4) Uani 1 1 d
C8 C 0.81643(15) 0.1237(2) 0.13418(11) 0.0410(4) Uani 1 1 d
C9 C 0.95723(18) 0.2569(2) 0.21539(13) 0.0576(6) Uani 1 1 d
C10 C 0.9973(2) 0.1823(3) 0.07510(16) 0.0589(6) Uani 1 1 d
C11 C 0.7553(4) 0.5832(4) 0.0765(4) 0.1147(15) Uani 1 1 d
C12 C 0.9069(2) 0.1591(4) 0.34644(15) 0.0801(9) Uani 1 1 d
C13 C 0.69070(14) 0.07672(19) 0.24642(10) 0.0412(4) Uani 1 1 d
C14 C 0.70012(17) -0.0610(2) 0.23838(13) 0.0502(5) Uani 1 1 d
C15 C 0.6345(2) -0.1477(2) 0.27761(14) 0.0598(6) Uani 1 1 d
C16 C 0.5599(2) -0.0984(3) 0.32624(15) 0.0638(6) Uani 1 1 d
C17 C 0.5492(2) 0.0374(3) 0.33486(15) 0.0633(6) Uani 1 1 d
C18 C 0.61311(18) 0.1247(2) 0.29498(13) 0.0530(5) Uani 1 1 d
C19 C 0.73622(15) 0.08194(19) 0.05469(11) 0.0420(4) Uani 1 1 d
C20 C 0.63978(17) 0.1549(2) 0.01859(12) 0.0506(5) Uani 1 1 d
C21 C 0.56964(19) 0.1111(3) -0.05565(13) 0.0597(6) Uani 1 1 d
C22 C 0.5956(2) -0.0043(3) -0.09389(14) 0.0645(7) Uani 1 1 d
C23 C 0.6900(2) -0.0771(3) -0.05923(15) 0.0651(6) Uani 1 1 d
C24 C 0.76019(19) -0.0352(2) 0.01435(13) 0.0525(5) Uani 1 1 d
H2A H 0.798(2) 0.345(2) 0.0306(16) 0.074(7) Uiso 1 1 d
H2B H 0.921(2) 0.416(3) 0.0713(14) 0.070(7) Uiso 1 1 d
H4 H 0.758(2) 0.559(3) 0.2298(18) 0.094(9) Uiso 1 1 d
H5A H 0.763(3) 0.373(4) 0.329(2) 0.132(12) Uiso 1 1 d
H5B H 0.905(3) 0.422(3) 0.331(2) 0.107(10) Uiso 1 1 d
H7 H 0.7084(16) 0.2482(19) 0.1821(11) 0.038(5) Uiso 1 1 d
H8 H 0.8628(16) 0.044(2) 0.1556(11) 0.042(5) Uiso 1 1 d
H10A H 0.962(2) 0.174(3) 0.0128(18) 0.082(8) Uiso 1 1 d
H10B H 1.027(2) 0.094(3) 0.0942(15) 0.073(7) Uiso 1 1 d
H10C H 1.062(2) 0.251(3) 0.0807(15) 0.078(7) Uiso 1 1 d
H11A H 0.695(4) 0.545(4) 0.030(3) 0.140(16) Uiso 1 1 d
H11B H 0.814(4) 0.612(4) 0.038(2) 0.135(13) Uiso 1 1 d
H11C H 0.728(4) 0.665(5) 0.108(3) 0.158(15) Uiso 1 1 d
H12A H 0.919(4) 0.048(5) 0.324(3) 0.160(16) Uiso 1 1 d
H12B H 0.851(3) 0.168(3) 0.383(2) 0.112(11) Uiso 1 1 d
H12C H 0.980(3) 0.209(3) 0.3743(19) 0.099(9) Uiso 1 1 d
H14 H 0.7553(18) -0.100(2) 0.2021(13) 0.056(6) Uiso 1 1 d
H15 H 0.647(2) -0.250(3) 0.2725(16) 0.081(8) Uiso 1 1 d
H16 H 0.510(2) -0.161(3) 0.3532(16) 0.080(8) Uiso 1 1 d
H17 H 0.499(2) 0.074(3) 0.3695(17) 0.080(7) Uiso 1 1 d
H18 H 0.6049(18) 0.220(2) 0.2968(13) 0.059(6) Uiso 1 1 d
H20 H 0.622(2) 0.240(3) 0.0451(14) 0.067(7) Uiso 1 1 d
H21 H 0.503(2) 0.165(3) -0.0766(16) 0.077(8) Uiso 1 1 d
H22 H 0.545(2) -0.039(3) -0.1435(17) 0.077(7) Uiso 1 1 d
H23 H 0.706(2) -0.166(3) -0.0839(18) 0.093(9) Uiso 1 1 d
H24 H 0.829(2) -0.088(2) 0.0399(14) 0.065(6) Uiso 1 1 d

loop_
_atom_site_aniso_label
_atom_site_aniso_U_11
_atom_site_aniso_U_22
_atom_site_aniso_U_33
_atom_site_aniso_U_23
_atom_site_aniso_U_13
_atom_site_aniso_U_12
O1 0.0513(9) 0.1181(16) 0.0729(11) -0.0022(10) 0.0028(8) -0.0337(10)
C1 0.0392(10) 0.0544(12) 0.0496(11) 0.0007(9) 0.0113(8) -0.0033(8)
C2 0.0517(12) 0.0483(12) 0.0739(15) 0.0011(10) 0.0144(11) -0.0061(10)
C3 0.0609(14) 0.0434(12) 0.132(3) -0.0033(14) 0.0315(15) -0.0060(11)
C4 0.0790(18) 0.0498(15) 0.158(3) -0.0405(19) 0.052(2) -0.0146(13)
C5 0.091(2) 0.077(2) 0.095(2) -0.0391(17) 0.0326(17) -0.0275(16)
C6 0.0526(12) 0.0746(15) 0.0484(11) -0.0176(10) 0.0122(9) -0.0189(10)
C7 0.0380(9) 0.0472(11) 0.0427(10) -0.0052(8) 0.0088(7) -0.0035(8)
C8 0.0358(9) 0.0455(10) 0.0421(9) -0.0006(8) 0.0080(7) 0.0020(8)
C9 0.0463(11) 0.0667(14) 0.0589(12) -0.0029(10) 0.0071(9) -0.0144(10)
C10 0.0473(12) 0.0666(15) 0.0670(15) 0.0115(12) 0.0216(10) 0.0063(11)
C11 0.092(2) 0.0593(19) 0.202(5) 0.024(2) 0.053(3) 0.0132(18)
C12 0.0594(15) 0.136(3) 0.0418(12) -0.0039(14) 0.0021(10) -0.0252(16)
C13 0.0345(9) 0.0510(11) 0.0377(9) -0.0008(8) 0.0052(7) 0.0009(8)
C14 0.0453(11) 0.0532(12) 0.0532(11) 0.0051(9) 0.0120(8) 0.0039(9)
C15 0.0624(13) 0.0557(14) 0.0632(13) 0.0114(11) 0.0168(10) 0.0034(11)
C16 0.0632(14) 0.0698(16) 0.0620(13) 0.0114(12) 0.0207(11) -0.0059(12)
C17 0.0575(13) 0.0787(17) 0.0603(13) -0.0010(12) 0.0281(11) -0.0020(11)
C18 0.0508(11) 0.0562(13) 0.0556(12) -0.0036(10) 0.0191(9) 0.0014(9)
C19 0.0411(9) 0.0466(10) 0.0393(9) 0.0014(8) 0.0099(7) -0.0033(8)
C20 0.0451(11) 0.0580(13) 0.0486(11) 0.0021(9) 0.0082(8) -0.0004(9)
C21 0.0456(12) 0.0798(17) 0.0511(12) 0.0130(11) 0.0024(9) -0.0099(11)
C22 0.0638(14) 0.0840(18) 0.0453(12) -0.0046(11) 0.0089(10) -0.0279(13)
C23 0.0767(16) 0.0629(15) 0.0573(13) -0.0139(11) 0.0165(11) -0.0164(12)
C24 0.0550(12) 0.0516(12) 0.0519(11) -0.0043(9) 0.0127(9) -0.0030(10)

loop_
_atom_type_symbol
_atom_type_description
_atom_type_scat_dispersion_real
_atom_type_scat_dispersion_imag
_atom_type_scat_source
C C 0.0033 0.0016 'International Tables Vol C Tables 4.2.6.8 and 6.1.1.4'
H H 0.0000 0.0000 'International Tables Vol C Tables 4.2.6.8 and 6.1.1.4'
O O 0.0106 0.0060 'International Tables Vol C Tables 4.2.6.8 and 6.1.1.4'

loop_
_geom_angle_atom_site_label_1
_geom_angle_atom_site_label_2
_geom_angle_atom_site_label_3
_geom_angle
C9 C1 C10 112.75(18)
C9 C1 C2 107.85(18)
C10 C1 C2 108.57(18)
C9 C1 C8 99.75(15)
C10 C1 C8 112.87(18)
C2 C1 C8 114.80(16)
C3 C2 C1 123.8(2)
C3 C2 H2A 106.2(14)
C1 C2 H2A 109.4(14)
C3 C2 H2B 100.6(15)
C1 C2 H2B 106.9(14)
H2A C2 H2B 109.1(19)
C4 C3 C11 119.0(3)
C4 C3 C2 130.1(3)
C11 C3 C2 110.8(3)
C3 C4 C5 133.0(3)
C3 C4 H4 112.0(17)
C5 C4 H4 115.0(17)
C4 C5 C6 116.6(2)
C4 C5 H5A 112.5(18)
C6 C5 H5A 106.1(19)
C4 C5 H5B 111.0(17)
C6 C5 H5B 106.3(17)
H5A C5 H5B 103(2)
C5 C6 C9 105.8(2)
C5 C6 C12 112.1(2)
C9 C6 C12 109.5(2)
C5 C6 C7 110.7(2)
C9 C6 C7 104.51(15)
C12 C6 C7 113.7(2)
C13 C7 C8 116.92(16)
C13 C7 C6 114.78(15)
C8 C7 C6 103.47(14)
C13 C7 H7 108.3(11)
C8 C7 H7 106.3(11)
C6 C7 H7 106.3(11)
C19 C8 C7 116.57(15)
C19 C8 C1 116.28(15)
C7 C8 C1 104.29(15)
C19 C8 H8 107.1(11)
C7 C8 H8 107.3(11)
C1 C8 H8 104.3(11)
O1 C9 C1 126.6(2)
O1 C9 C6 124.2(2)
C1 C9 C6 109.23(16)
C1 C10 H10A 110.4(15)
C1 C10 H10B 111.5(14)
H10A C10 H10B 107(2)
C1 C10 H10C 108.2(15)
H10A C10 H10C 108(2)
H10B C10 H10C 112(2)
C3 C11 H11A 107(2)
C3 C11 H11B 111(2)
H11A C11 H11B 97(3)
C3 C11 H11C 114(3)
H11A C11 H11C 115(3)
H11B C11 H11C 112(3)
C6 C12 H12A 108(2)
C6 C12 H12B 107(2)
H12A C12 H12B 114(3)
C6 C12 H12C 103.6(17)
H12A C12 H12C 117(3)
H12B C12 H12C 107(3)
C14 C13 C18 117.72(18)
C14 C13 C7 123.45(17)
C18 C13 C7 118.84(18)
C13 C14 C15 120.9(2)
C13 C14 H14 119.8(12)
C15 C14 H14 119.3(12)
C16 C15 C14 120.5(2)
C16 C15 H15 121.1(15)
C14 C15 H15 118.3(15)
C17 C16 C15 119.5(2)
C17 C16 H16 119.8(15)
C15 C16 H16 120.6(15)
C16 C17 C18 120.4(2)
C16 C17 H17 120.7(16)
C18 C17 H17 118.9(16)
C17 C18 C13 120.9(2)
C17 C18 H18 123.0(13)
C13 C18 H18 116.0(13)
C20 C19 C24 117.77(18)
C20 C19 C8 123.38(18)
C24 C19 C8 118.85(17)
C19 C20 C21 120.4(2)
C19 C20 H20 119.2(13)
C21 C20 H20 120.4(13)
C22 C21 C20 120.5(2)
C22 C21 H21 123.1(15)
C20 C21 H21 116.4(16)
C23 C22 C21 119.8(2)
C23 C22 H22 118.8(15)
C21 C22 H22 121.3(15)
C22 C23 C24 120.4(2)
C22 C23 H23 120.5(16)
C24 C23 H23 118.8(16)
C23 C24 C19 121.1(2)
C23 C24 H24 120.7(13)
C19 C24 H24 118.2(13)

loop_
_geom_bond_atom_site_label_1
_geom_bond_atom_site_label_2
_geom_bond_distance
O1 C9 1.206(2)
C1 C9 1.503(3)
C1 C10 1.522(3)
C1 C2 1.547(3)
C1 C8 1.553(3)
C2 C3 1.517(4)
C2 H2A 1.04(3)
C2 H2B 0.98(3)
C3 C4 1.364(5)
C3 C11 1.501(5)
C4 C5 1.494(5)
C4 H4 0.98(3)
C5 C6 1.508(4)
C5 H5A 1.14(4)
C5 H5B 1.09(3)
C6 C9 1.527(3)
C6 C12 1.544(4)
C6 C7 1.565(3)
C7 C13 1.509(3)
C7 C8 1.533(3)
C7 H7 0.977(19)
C8 C19 1.509(2)
C8 H8 0.99(2)
C10 H10A 1.02(3)
C10 H10B 0.98(3)
C10 H10C 1.02(3)
C11 H11A 1.01(4)
C11 H11B 1.06(4)
C11 H11C 1.05(5)
C12 H12A 1.18(5)
C12 H12B 0.96(4)
C12 H12C 1.03(3)
C13 C14 1.391(3)
C13 C18 1.397(3)
C14 C15 1.392(3)
C14 H14 1.03(2)
C15 C16 1.376(3)
C15 H15 1.04(3)
C16 C17 1.375(4)
C16 H16 1.01(3)
C17 C18 1.389(3)
C17 H17 0.96(3)
C18 H18 0.96(2)
C19 C20 1.387(3)
C19 C24 1.396(3)
C20 C21 1.399(3)
C20 H20 0.99(3)
C21 C22 1.372(4)
C21 H21 0.96(3)
C22 C23 1.362(4)
C22 H22 0.97(3)
C23 C24 1.385(3)
C23 H23 1.01(3)
C24 H24 0.99(2)

loop_
_geom_torsion_atom_site_label_1
_geom_torsion_atom_site_label_2
_geom_torsion_atom_site_label_3
_geom_torsion_atom_site_label_4
_geom_torsion
C9 C1 C2 C3 -33.7(3)
C10 C1 C2 C3 -156.2(2)
C8 C1 C2 C3 76.5(3)
C1 C2 C3 C4 7.1(4)
C1 C2 C3 C11 -176.8(3)
C11 C3 C4 C5 179.8(3)
C2 C3 C4 C5 -4.3(5)
C3 C4 C5 C6 -13.3(5)
C4 C5 C6 C9 56.4(3)
C4 C5 C6 C12 175.6(2)
C4 C5 C6 C7 -56.3(3)
C5 C6 C7 C13 -103.0(2)
C9 C6 C7 C13 143.48(18)
C12 C6 C7 C13 24.1(3)
C5 C6 C7 C8 128.4(2)
C9 C6 C7 C8 14.9(2)
C12 C6 C7 C8 -104.4(2)
C13 C7 C8 C19 66.7(2)
C6 C7 C8 C19 -166.07(17)
C13 C7 C8 C1 -163.64(15)
C6 C7 C8 C1 -36.42(19)
C9 C1 C8 C19 173.13(17)
C10 C1 C8 C19 -67.0(2)
C2 C1 C8 C19 58.2(2)
C9 C1 C8 C7 43.30(19)
C10 C1 C8 C7 163.20(17)
C2 C1 C8 C7 -71.7(2)
C10 C1 C9 O1 27.1(3)
C2 C1 C9 O1 -92.7(3)
C8 C1 C9 O1 147.1(3)
C10 C1 C9 C6 -154.2(2)
C2 C1 C9 C6 85.9(2)
C8 C1 C9 C6 -34.2(2)
C5 C6 C9 O1 74.5(3)
C12 C6 C9 O1 -46.5(3)
C7 C6 C9 O1 -168.7(2)
C5 C6 C9 C1 -104.2(2)
C12 C6 C9 C1 134.8(2)
C7 C6 C9 C1 12.6(2)
C8 C7 C13 C14 17.2(3)
C6 C7 C13 C14 -104.3(2)
C8 C7 C13 C18 -162.97(17)
C6 C7 C13 C18 75.6(2)
C18 C13 C14 C15 -0.1(3)
C7 C13 C14 C15 179.76(18)
C13 C14 C15 C16 -0.9(3)
C14 C15 C16 C17 1.0(4)
C15 C16 C17 C18 -0.1(4)
C16 C17 C18 C13 -0.9(3)
C14 C13 C18 C17 1.0(3)
C7 C13 C18 C17 -178.85(18)
C7 C8 C19 C20 43.2(3)
C1 C8 C19 C20 -80.5(2)
C7 C8 C19 C24 -137.56(18)
C1 C8 C19 C24 98.8(2)
C24 C19 C20 C21 0.2(3)
C8 C19 C20 C21 179.42(18)
C19 C20 C21 C22 -0.3(3)
C20 C21 C22 C23 0.3(3)
C21 C22 C23 C24 -0.2(4)
C22 C23 C24 C19 0.0(3)
C20 C19 C24 C23 0.0(3)
C8 C19 C24 C23 -179.33(19)
